data_7012996
loop_
_publ_author_name
'Li, Dong-feng'
'Liao, Zhan-ru'
'Wei, Yong-ge'
'Du, Fei'
'Wang, Ming'
'Chen, Wen-xue'
'Li, Wu-ke'
'Mao, Xi-an'

_publ_section_title
;
 Synthesis, characterization and catalytic ATP-hydrolysis of two
 tetrairon(iii) complexes bridged by succinate/terephthalate with
 tris(2-benzimidazolylmethyl) amineElectronic supplementary information
 (ESI) available: Fig. S1: 1H NMR spectrum of 2 in d6-DMSO at room
 temperature. See http://www.rsc.org/suppdata/dt/b3/b303369b/
;
_journal_issue 11
_journal_name_full 'Dalton Transactions'
_journal_page_first 2164
_journal_paper_doi 10.1039/b303369b
_journal_year 2003
_chemical_formula_moiety
;
[Fe4O2(NTB)4(SUC)](ClO4)4.(OH)2.(CH3CH2OH)2.(CH3CN)1.5.(H2O)6
;
_chemical_formula_sum 'C107 H118.5 Cl4 Fe4 N29.5 O32'
_chemical_formula_weight 2695.01
_chemical_name_common (Fe4O2(NTB)4(SUC))(ClO4)4.(OH)2.(CH3CH2OH)2.(CH3CN)1.5.(H2O)6
_chemical_name_systematic
; 
? 
;
_space_group_IT_number 15
_symmetry_cell_setting monoclinic
_symmetry_space_group_name_Hall '-C 2yc'
_symmetry_space_group_name_H-M 'C 1 2/c 1'
_atom_sites_solution_hydrogens geom
_atom_sites_solution_primary direct
_atom_sites_solution_secondary difmap
_audit_creation_method SHELXL-97
_cell_angle_alpha 90.00
_cell_angle_beta 95.36(3)
_cell_angle_gamma 90.00
_cell_formula_units_Z 4
_cell_length_a 25.007(5)
_cell_length_b 16.885(3)
_cell_length_c 35.909(7)
_cell_measurement_reflns_used 25
_cell_measurement_temperature 293(2)
_cell_measurement_theta_max 12.5
_cell_measurement_theta_min 5
_cell_volume 15096(5)
_computing_cell_refinement
; 
Psi scan (Coppens,P., Leiserowitz,L. & Rabinovich,D. (1965) Acta Cryst. 18, 
1035-1035 
;
_computing_data_collection
; 
Psi scan (Coppens,P., Leiserowitz,L. & Rabinovich,D. (1965) Acta Cryst. 18, 
1035-1035 
;
_computing_data_reduction 'TEXSAN (Molecular Structure Corporation, 1997)'
_computing_molecular_graphics 'XP in SHELXTL (Siemens, 1990)'
_computing_publication_material 'SHELXL97 CIFTAB (Sheldrick, 1997)'
_computing_structure_refinement 'SHELXL-97 (Sheldrick, 1997)'
_computing_structure_solution 'SHELXS-97 (Sheldrick, 1990)'
_diffrn_ambient_temperature 293(2)
_diffrn_measured_fraction_theta_full 0.934
_diffrn_measured_fraction_theta_max 0.934
_diffrn_measurement_device_type 'Rigaku AFC6S'
_diffrn_measurement_method '\w scan'
_diffrn_radiation_monochromator graphite
_diffrn_radiation_source 'fine-focus sealed tube'
_diffrn_radiation_type 'MoK\a '
_diffrn_radiation_wavelength 0.71073
_diffrn_reflns_av_R_equivalents 0.0346
_diffrn_reflns_av_sigmaI/netI 0.1203
_diffrn_reflns_limit_h_max 26
_diffrn_reflns_limit_h_min 0
_diffrn_reflns_limit_k_max 18
_diffrn_reflns_limit_k_min 0
_diffrn_reflns_limit_l_max 37
_diffrn_reflns_limit_l_min -37
_diffrn_reflns_number 9435
_diffrn_reflns_theta_full 22.46
_diffrn_reflns_theta_max 22.46
_diffrn_reflns_theta_min 1.80
_diffrn_standards_decay_% 3
_diffrn_standards_interval_count 200
_diffrn_standards_number 3
_exptl_absorpt_coefficient_mu 0.523
_exptl_absorpt_correction_T_max 1.0000
_exptl_absorpt_correction_T_min 0.9272
_exptl_absorpt_correction_type psi-scan
_exptl_crystal_colour black
_exptl_crystal_density_diffrn 1.250
_exptl_crystal_density_method 'not measured'
_exptl_crystal_description block
_exptl_crystal_F_000 5580
_exptl_crystal_size_max 0.6
_exptl_crystal_size_mid 0.35
_exptl_crystal_size_min 0.35
_refine_diff_density_max 0.481
_refine_diff_density_min -0.290
_refine_diff_density_rms 0.071
_refine_ls_extinction_method none
_refine_ls_goodness_of_fit_ref 1.053
_refine_ls_hydrogen_treatment mixed
_refine_ls_matrix_type full
_refine_ls_number_parameters 946
_refine_ls_number_reflns 9178
_refine_ls_number_restraints 276
_refine_ls_restrained_S_all 1.082
_refine_ls_R_factor_all 0.1686
_refine_ls_R_factor_gt 0.0742
_refine_ls_shift/su_max 0.235
_refine_ls_shift/su_mean 0.018
_refine_ls_structure_factor_coef Fsqd
_refine_ls_weighting_details 'calc w=1/[\s^2^(Fo^2^)+(0.1000P)^2^+0.0000P] where P=(Fo^2^+2Fc^2^)/3'
_refine_ls_weighting_scheme calc
_refine_ls_wR_factor_gt 0.1779
_refine_ls_wR_factor_ref 0.2163
_reflns_number_gt 4831
_reflns_number_total 9178
_reflns_threshold_expression >2sigma(I)
_cod_data_source_file b303369b.txt
_cod_data_source_block 1
_cod_depositor_comments
;
The following automatic conversions were performed:
'_exptl_absorpt_correction_type' value 'PSI Scan' changed to 'psi-scan'
according to '/home/saulius/struct/CIF-dictionaries/cif_core.dic'
dictionary named 'cif_core.dic' version 2.4.1 from 2010-06-29.

Automatic conversion script
Id: cif_fix_enum 1527 2010-12-29 10:47:43Z saulius 
;
_cod_original_sg_symbol_H-M C2/c
_cod_original_formula_sum 'C107 H118.50 Cl4 Fe4 N29.5 O32'
_cod_database_code 7012996

loop_
_symmetry_equiv_pos_as_xyz
'x, y, z'
'-x, y, -z+1/2'
'x+1/2, y+1/2, z'
'-x+1/2, y+1/2, -z+1/2'
'-x, -y, -z'
'x, -y, z-1/2'
'-x+1/2, -y+1/2, -z'
'x+1/2, -y+1/2, z-1/2'

loop_
_atom_site_label
_atom_site_type_symbol
_atom_site_fract_x
_atom_site_fract_y
_atom_site_fract_z
_atom_site_U_iso_or_equiv
_atom_site_adp_type
_atom_site_occupancy
_atom_site_symmetry_multiplicity
_atom_site_calc_flag
_atom_site_refinement_flags
_atom_site_disorder_assembly
_atom_site_disorder_group
Fe1 Fe 0.09239(2) 0.25280(4) 0.362236(15) 0.06066(18) Uani 1 1 d . . .
Fe2 Fe 0.00550(2) 0.11739(4) 0.376974(15) 0.06138(18) Uani 1 1 d . . .
O1 O 0.07082(10) 0.20946(17) 0.31178(7) 0.0672(9) Uani 1 1 d . . .
O2 O 0.00627(10) 0.12481(18) 0.31911(7) 0.0698(9) Uani 1 1 d . . .
O3 O 0.05111(10) 0.19380(17) 0.38952(7) 0.0632(8) Uani 1 1 d . . .
N1 N -0.02002(12) 0.0788(2) 0.42736(9) 0.0653(11) Uani 1 1 d . . .
N2 N -0.07567(14) 0.0134(2) 0.45937(10) 0.0854(13) Uani 1 1 d . . .
H2B H -0.1004 -0.0197 0.4638 0.103 Uiso 1 1 calc R . .
N3 N 0.05185(13) 0.0152(2) 0.37594(10) 0.0738(12) Uani 1 1 d . . .
N4 N 0.06221(17) -0.1054(2) 0.36008(12) 0.1007(15) Uani 1 1 d . . .
H4B H 0.0556 -0.1509 0.3499 0.121 Uiso 1 1 calc R . .
N5 N -0.07156(13) 0.1688(2) 0.36834(9) 0.0731(12) Uani 1 1 d . . .
N6 N -0.15689(15) 0.1678(3) 0.34598(11) 0.1024(16) Uani 1 1 d . . .
H6A H -0.1866 0.1516 0.3345 0.123 Uiso 1 1 calc R . .
N7 N -0.05498(14) 0.0159(2) 0.35710(10) 0.0818(12) Uani 1 1 d . . .
N8 N 0.21106(16) 0.4146(3) 0.33984(12) 0.1057(15) Uani 1 1 d . . .
H8C H 0.2338 0.4481 0.3501 0.127 Uiso 1 1 calc R . .
N9 N 0.14555(13) 0.3288(2) 0.33439(9) 0.0718(11) Uani 1 1 d . . .
N10 N 0.01258(17) 0.4474(3) 0.39671(13) 0.1105(17) Uani 1 1 d . . .
H10B H 0.0087 0.4780 0.4154 0.133 Uiso 1 1 calc R . .
N11 N 0.04284(13) 0.3524(2) 0.36416(10) 0.0708(11) Uani 1 1 d . . .
N12 N 0.23498(15) 0.1808(3) 0.42060(13) 0.1104(17) Uani 1 1 d . . .
H12B H 0.2556 0.1860 0.4410 0.133 Uiso 1 1 calc R . .
N13 N 0.16477(13) 0.1951(2) 0.38032(9) 0.0729(12) Uani 1 1 d . . .
N14 N 0.12977(14) 0.3272(2) 0.41119(9) 0.0820(13) Uani 1 1 d . . .
C1 C -0.01609(16) 0.1064(3) 0.46406(11) 0.0664(13) Uani 1 1 d . . .
C2 C 0.01572(19) 0.1638(3) 0.48144(13) 0.0896(17) Uani 1 1 d . . .
H2A H 0.0397 0.1922 0.4683 0.107 Uiso 1 1 calc R . .
C3 C 0.0115(2) 0.1790(3) 0.51928(14) 0.106(2) Uani 1 1 d . . .
H3A H 0.0321 0.2188 0.5315 0.128 Uiso 1 1 calc R . .
C4 C -0.0230(2) 0.1350(4) 0.53841(14) 0.114(2) Uani 1 1 d . . .
H4A H -0.0243 0.1447 0.5638 0.137 Uiso 1 1 calc R . .
C5 C -0.0555(2) 0.0779(3) 0.52191(14) 0.0992(18) Uani 1 1 d . . .
H5A H -0.0798 0.0502 0.5351 0.119 Uiso 1 1 calc R . .
C6 C -0.05048(17) 0.0630(3) 0.48450(13) 0.0754(15) Uani 1 1 d . . .
C7 C -0.05588(17) 0.0237(3) 0.42611(12) 0.0757(15) Uani 1 1 d . . .
C8 C -0.07360(19) -0.0216(3) 0.39135(13) 0.0912(17) Uani 1 1 d . . .
H8A H -0.0596 -0.0751 0.3937 0.109 Uiso 1 1 calc R . .
H8B H -0.1125 -0.0248 0.3887 0.109 Uiso 1 1 calc R . .
C9 C 0.10002(18) -0.0104(3) 0.39298(12) 0.0754(15) Uani 1 1 d . . .
C10 C 0.13838(18) 0.0263(3) 0.41811(14) 0.0927(17) Uani 1 1 d . . .
H10A H 0.1341 0.0784 0.4257 0.111 Uiso 1 1 calc R . .
C11 C 0.18307(19) -0.0180(4) 0.43134(16) 0.105(2) Uani 1 1 d . . .
H11A H 0.2090 0.0058 0.4479 0.126 Uiso 1 1 calc R . .
C12 C 0.1904(2) -0.0925(4) 0.42147(19) 0.138(3) Uani 1 1 d . . .
H12A H 0.2202 -0.1205 0.4319 0.165 Uiso 1 1 calc R . .
C13 C 0.1528(2) -0.1294(4) 0.39492(19) 0.140(3) Uani 1 1 d . . .
H13B H 0.1581 -0.1805 0.3863 0.168 Uiso 1 1 calc R . .
C14 C 0.1083(2) -0.0865(3) 0.38273(13) 0.0899(17) Uani 1 1 d . . .
C15 C 0.03029(19) -0.0446(3) 0.35631(13) 0.0785(15) Uani 1 1 d . . .
C16 C -0.02331(19) -0.0387(3) 0.33680(14) 0.0895(17) Uani 1 1 d . . .
H16A H -0.0210 -0.0197 0.3115 0.107 Uiso 1 1 calc R . .
H16B H -0.0402 -0.0905 0.3354 0.107 Uiso 1 1 calc R . .
C17 C -0.09497(17) 0.2368(3) 0.37953(14) 0.0847(16) Uani 1 1 d . . .
C19 C -0.1085(2) 0.3554(4) 0.41043(18) 0.125(2) Uani 1 1 d . . .
H19A H -0.0965 0.3973 0.4258 0.150 Uiso 1 1 calc R . .
C18 C -0.0756(2) 0.2975(3) 0.40266(15) 0.0987(19) Uani 1 1 d . . .
H18A H -0.0399 0.2978 0.4127 0.118 Uiso 1 1 calc R . .
C20 C -0.1638(3) 0.3516(4) 0.39425(19) 0.143(3) Uani 1 1 d . . .
H20A H -0.1869 0.3913 0.4009 0.172 Uiso 1 1 calc R . .
C21 C -0.1849(2) 0.2953(4) 0.37029(19) 0.127(2) Uani 1 1 d . . .
H21A H -0.2198 0.2974 0.3589 0.152 Uiso 1 1 calc R . .
C22 C -0.14960(19) 0.2342(4) 0.36422(14) 0.0928(18) Uani 1 1 d . . .
C23 C -0.10936(17) 0.1291(3) 0.34845(13) 0.0800(16) Uani 1 1 d . . .
C24 C -0.09948(18) 0.0535(3) 0.33285(14) 0.0889(18) Uani 1 1 d . . .
H24A H -0.0894 0.0594 0.3076 0.107 Uiso 1 1 calc R . .
H24B H -0.1315 0.0209 0.3321 0.107 Uiso 1 1 calc R . .
C25 C 0.16639(17) 0.3377(3) 0.30033(13) 0.0804(15) Uani 1 1 d . . .
C26 C 0.1518(2) 0.3017(3) 0.26595(13) 0.0962(18) Uani 1 1 d . . .
H26A H 0.1240 0.2649 0.2635 0.115 Uiso 1 1 calc R . .
C27 C 0.1788(3) 0.3211(4) 0.23591(16) 0.125(2) Uani 1 1 d . . .
H27A H 0.1691 0.2991 0.2125 0.150 Uiso 1 1 calc R . .
C28 C 0.2216(3) 0.3751(5) 0.24119(19) 0.154(3) Uani 1 1 d . . .
H28A H 0.2403 0.3877 0.2208 0.185 Uiso 1 1 calc R . .
C29 C 0.2369(2) 0.4098(4) 0.27450(18) 0.139(2) Uani 1 1 d . . .
H29A H 0.2664 0.4435 0.2774 0.167 Uiso 1 1 calc R . .
C30 C 0.2069(2) 0.3933(3) 0.30412(15) 0.0971(18) Uani 1 1 d . . .
C31 C 0.17395(18) 0.3751(3) 0.35738(13) 0.0811(16) Uani 1 1 d . . .
C32 C 0.16660(19) 0.3852(3) 0.39682(13) 0.0909(17) Uani 1 1 d . . .
H32A H 0.1529 0.4380 0.4006 0.109 Uiso 1 1 calc R . .
H32B H 0.2013 0.3810 0.4112 0.109 Uiso 1 1 calc R . .
C33 C 0.00344(18) 0.3918(3) 0.34156(14) 0.0840(16) Uani 1 1 d . . .
C34 C -0.0178(2) 0.3786(3) 0.30431(15) 0.1000(19) Uani 1 1 d . . .
H34A H -0.0048 0.3380 0.2902 0.120 Uiso 1 1 calc R . .
C35 C -0.0578(2) 0.4272(4) 0.2897(2) 0.138(3) Uani 1 1 d . . .
H35A H -0.0727 0.4206 0.2651 0.165 Uiso 1 1 calc R . .
C36 C -0.0758(3) 0.4851(5) 0.3112(2) 0.152(3) Uani 1 1 d . . .
H36A H -0.1043 0.5156 0.3008 0.182 Uiso 1 1 calc R . .
C37 C -0.0557(2) 0.5031(4) 0.3473(2) 0.142(3) Uani 1 1 d . . .
H37A H -0.0681 0.5457 0.3605 0.171 Uiso 1 1 calc R . .
C38 C -0.0162(2) 0.4531(3) 0.36202(18) 0.105(2) Uani 1 1 d . . .
C39 C 0.04651(19) 0.3885(3) 0.39687(14) 0.0806(16) Uani 1 1 d . . .
C40 C 0.0842(2) 0.3631(3) 0.42778(13) 0.0962(18) Uani 1 1 d . . .
H40A H 0.0675 0.3248 0.4432 0.115 Uiso 1 1 calc R . .
H40B H 0.0961 0.4080 0.4433 0.115 Uiso 1 1 calc R . .
C41 C 0.19983(17) 0.1426(3) 0.36495(13) 0.0813(16) Uani 1 1 d . . .
C42 C 0.1954(2) 0.1019(3) 0.33258(16) 0.106(2) Uani 1 1 d . . .
H42A H 0.1656 0.1077 0.3153 0.127 Uiso 1 1 calc R . .
C43 C 0.2365(2) 0.0518(4) 0.3261(2) 0.138(3) Uani 1 1 d . . .
H43A H 0.2351 0.0229 0.3040 0.165 Uiso 1 1 calc R . .
C44 C 0.2815(3) 0.0439(4) 0.3533(2) 0.156(3) Uani 1 1 d . . .
H44A H 0.3084 0.0081 0.3487 0.187 Uiso 1 1 calc R . .
C45 C 0.2867(2) 0.0846(4) 0.3842(2) 0.142(3) Uani 1 1 d U . .
H45A H 0.3173 0.0800 0.4009 0.171 Uiso 1 1 calc R . .
C46 C 0.24432(19) 0.1361(4) 0.39162(17) 0.104(2) Uani 1 1 d . . .
C47 C 0.18692(19) 0.2169(3) 0.41218(13) 0.0859(17) Uani 1 1 d . . .
C48 C 0.16057(19) 0.2696(3) 0.43577(13) 0.0964(18) Uani 1 1 d . . .
H48A H 0.1868 0.2969 0.4528 0.116 Uiso 1 1 calc R . .
H48B H 0.1366 0.2402 0.4504 0.116 Uiso 1 1 calc R . .
C49 C 0.03510(15) 0.1625(3) 0.29967(11) 0.0582(12) Uani 1 1 d . . .
C50 C 0.02627(15) 0.1549(4) 0.25797(11) 0.0874(18) Uani 1 1 d . . .
H50A H 0.0450 0.1982 0.2470 0.105 Uiso 1 1 calc R . .
H50B H 0.0430 0.1061 0.2508 0.105 Uiso 1 1 calc R . .
Cl1 Cl -0.11466(7) -0.05702(16) 0.23711(5) 0.1920(11) Uani 1 1 d DU . .
O4 O -0.1450(2) -0.0965(4) 0.20870(14) 0.239(3) Uani 1 1 d DU A .
O5 O -0.1437(3) 0.0083(5) 0.2490(2) 0.192(4) Uani 0.50 1 d PDU A 1
O6 O -0.1085(4) -0.1073(5) 0.26813(19) 0.202(4) Uani 0.50 1 d PDU A 1
O7 O -0.0631(2) -0.0361(7) 0.2295(3) 0.211(4) Uani 0.50 1 d PDU A 1
O5A O -0.0655(3) -0.0959(7) 0.2459(4) 0.290(6) Uani 0.50 1 d PDU A 2
O6A O -0.1379(4) -0.0451(10) 0.2693(2) 0.263(6) Uani 0.50 1 d PDU A 2
O7A O -0.0977(5) 0.0094(5) 0.2179(3) 0.289(6) Uani 0.50 1 d PDU A 2
Cl2 Cl -0.18400(6) -0.14104(12) 0.47083(5) 0.1529(7) Uani 1 1 d DU . .
O8 O -0.1492(2) -0.1112(4) 0.49822(15) 0.230(3) Uani 1 1 d DU B .
O9 O -0.1716(5) -0.2204(4) 0.4695(4) 0.230(5) Uani 0.50 1 d PDU B 1
O10 O -0.1783(5) -0.1058(6) 0.4376(2) 0.222(5) Uani 0.50 1 d PDU B 1
O11 O -0.2340(2) -0.1333(8) 0.4832(3) 0.221(5) Uani 0.50 1 d PDU B 1
O9A O -0.2220(3) -0.1062(7) 0.4470(3) 0.261(6) Uani 0.50 1 d PDU B 2
O10A O -0.1424(3) -0.1537(9) 0.4482(3) 0.239(5) Uani 0.50 1 d PDU B 2
O11A O -0.2074(3) -0.2071(4) 0.4830(3) 0.201(4) Uani 0.50 1 d PDU B 2
O12 O -0.2560(2) 0.1308(5) 0.31104(18) 0.198(3) Uani 0.75 1 d PDU . .
C51 C -0.2568(4) 0.1346(9) 0.2726(3) 0.258(6) Uani 0.75 1 d PDU . .
H51A H -0.2348 0.0920 0.2642 0.309 Uiso 0.75 1 calc PR . .
H51B H -0.2406 0.1842 0.2659 0.309 Uiso 0.75 1 calc PR . .
C52 C -0.3114(5) 0.1289(13) 0.2523(5) 0.352(9) Uani 0.75 1 d PDU . .
H52A H -0.3089 0.1358 0.2260 0.527 Uiso 0.75 1 calc PR . .
H52B H -0.3340 0.1694 0.2611 0.527 Uiso 0.75 1 calc PR . .
H52C H -0.3264 0.0778 0.2567 0.527 Uiso 0.75 1 calc PR . .
N15 N -0.0866(8) 0.5472(14) 0.1892(5) 0.199(9) Uani 0.25 1 d PDU . .
C53 C -0.1015(13) 0.575(2) 0.1595(7) 0.218(10) Uani 0.25 1 d PDU . .
C54 C -0.1355(14) 0.601(2) 0.1257(7) 0.239(14) Uani 0.25 1 d PDU . .
H54A H -0.1184 0.5874 0.1038 0.359 Uiso 0.25 1 calc PR . .
H54B H -0.1401 0.6579 0.1265 0.359 Uiso 0.25 1 calc PR . .
H54C H -0.1699 0.5761 0.1250 0.359 Uiso 0.25 1 calc PR . .
O13 O -0.2415(6) 0.1030(19) 0.4384(7) 0.268(11) Uani 0.25 1 d PDU . .
H13A H -0.2356 0.0674 0.4239 0.402 Uiso 0.25 1 calc PR . .
C55 C -0.1927(8) 0.1267(10) 0.4586(7) 0.246(10) Uani 0.25 1 d PDU . .
H55A H -0.1659 0.1337 0.4410 0.295 Uiso 0.25 1 calc PR . .
H55B H -0.1805 0.0843 0.4755 0.295 Uiso 0.25 1 calc PR . .
C56 C -0.1963(16) 0.2021(14) 0.4809(9) 0.283(14) Uani 0.25 1 d PDU . .
H56A H -0.1610 0.2167 0.4916 0.425 Uiso 0.25 1 calc PR . .
H56B H -0.2193 0.1937 0.5005 0.425 Uiso 0.25 1 calc PR . .
H56C H -0.2107 0.2437 0.4647 0.425 Uiso 0.25 1 calc PR . .
N16 N -0.1623(5) 0.6181(13) 0.4707(4) 0.244(8) Uani 0.50 1 d PDU C 2
C57 C -0.1130(4) 0.6093(11) 0.4616(3) 0.147(5) Uani 0.50 1 d PDU C 2
C58 C -0.0608(5) 0.5813(10) 0.4634(4) 0.192(6) Uani 0.50 1 d PDU C 2
H58A H -0.0409 0.6111 0.4466 0.288 Uiso 0.50 1 calc PR C 2
H58B H -0.0611 0.5264 0.4564 0.288 Uiso 0.50 1 calc PR C 2
H58C H -0.0443 0.5869 0.4885 0.288 Uiso 0.50 1 calc PR C 2
OW1 O 0.28432(18) 0.5044(4) 0.38721(17) 0.197(3) Uani 1 1 d . . .
OW2 O 0.0220(6) -0.2459(8) 0.3290(4) 0.238(5) Uani 0.50 1 d PU . .
OW3 O 0.1732(6) -0.2500(8) 0.3219(5) 0.252(7) Uani 0.50 1 d P . .
OW4 O 0.0000 -0.1948(15) 0.2500 0.311(13) Uani 0.50 2 d SP . .
OW5 O -0.1660(4) 0.5279(7) 0.4919(2) 0.178(4) Uani 0.50 1 d P D 1
O5WA O -0.1709(7) 0.5054(13) 0.5260(5) 0.309(9) Uiso 0.50 1 d P E 2
OW6 O -0.1656(7) -0.2194(9) 0.3467(4) 0.259(7) Uani 0.50 1 d P F 3
OW7 O -0.0806(12) -0.2353(18) 0.3715(9) 0.243(8) Uani 0.25 1 d PU G 3

loop_
_atom_site_aniso_label
_atom_site_aniso_U_11
_atom_site_aniso_U_22
_atom_site_aniso_U_33
_atom_site_aniso_U_23
_atom_site_aniso_U_13
_atom_site_aniso_U_12
Fe1 0.0564(3) 0.0777(4) 0.0479(3) -0.0015(3) 0.0047(3) -0.0160(3)
Fe2 0.0558(3) 0.0758(4) 0.0531(3) -0.0030(3) 0.0082(3) -0.0149(3)
O1 0.0725(16) 0.0806(19) 0.0489(15) -0.0050(15) 0.0083(13) -0.0189(16)
O2 0.0613(15) 0.098(2) 0.0493(15) -0.0081(16) 0.0029(13) -0.0185(16)
O3 0.0599(15) 0.085(2) 0.0450(14) -0.0030(14) 0.0063(12) -0.0121(15)
N1 0.0592(19) 0.073(2) 0.065(2) 0.0034(19) 0.0147(17) -0.0144(18)
N2 0.079(2) 0.095(3) 0.086(3) 0.016(2) 0.026(2) -0.020(2)
N3 0.070(2) 0.081(3) 0.072(2) 0.007(2) 0.0161(18) 0.003(2)
N4 0.116(3) 0.079(3) 0.111(3) -0.022(3) 0.032(3) -0.004(3)
N5 0.068(2) 0.088(3) 0.065(2) -0.004(2) 0.0137(18) -0.010(2)
N6 0.069(2) 0.150(4) 0.087(3) -0.006(3) -0.003(2) -0.001(3)
N7 0.085(2) 0.082(3) 0.079(2) -0.017(2) 0.016(2) -0.019(2)
N8 0.100(3) 0.115(3) 0.104(3) 0.002(3) 0.019(2) -0.047(3)
N9 0.071(2) 0.080(3) 0.064(2) 0.006(2) 0.0066(18) -0.023(2)
N10 0.112(3) 0.095(3) 0.126(3) -0.033(3) 0.023(3) -0.012(3)
N11 0.073(2) 0.076(2) 0.064(2) -0.0049(19) 0.0108(18) -0.016(2)
N12 0.063(2) 0.154(4) 0.110(3) 0.037(3) -0.015(2) -0.018(3)
N13 0.063(2) 0.091(3) 0.064(2) 0.014(2) 0.0056(18) -0.009(2)
N14 0.088(2) 0.099(3) 0.057(2) -0.001(2) -0.0008(19) -0.039(2)
C1 0.060(2) 0.079(3) 0.061(2) 0.020(2) 0.012(2) 0.000(2)
C2 0.091(3) 0.106(4) 0.073(3) -0.010(3) 0.019(3) -0.035(3)
C3 0.125(4) 0.125(4) 0.071(3) -0.034(3) 0.022(3) -0.022(4)
C4 0.139(4) 0.141(5) 0.067(3) -0.010(3) 0.036(3) -0.010(4)
C5 0.112(4) 0.114(4) 0.077(3) 0.019(3) 0.041(3) 0.009(3)
C6 0.065(3) 0.083(3) 0.080(3) 0.005(3) 0.017(2) -0.007(3)
C7 0.074(3) 0.087(3) 0.068(3) 0.012(3) 0.016(2) -0.022(3)
C8 0.090(3) 0.087(4) 0.099(4) -0.003(3) 0.021(3) -0.024(3)
C9 0.082(3) 0.077(3) 0.071(3) 0.011(2) 0.024(2) 0.002(3)
C10 0.081(3) 0.103(4) 0.096(3) 0.035(3) 0.017(3) -0.026(3)
C11 0.071(3) 0.123(4) 0.119(4) 0.034(4) -0.008(3) -0.009(3)
C12 0.093(4) 0.157(6) 0.170(6) 0.032(5) 0.048(4) 0.032(4)
C13 0.138(4) 0.115(5) 0.176(6) 0.025(4) 0.056(4) 0.060(4)
C14 0.093(3) 0.110(4) 0.070(3) 0.007(3) 0.031(3) 0.008(3)
C15 0.090(3) 0.077(3) 0.069(3) -0.018(3) 0.015(3) -0.008(3)
C16 0.095(3) 0.084(3) 0.090(3) -0.014(3) 0.014(3) -0.016(3)
C17 0.068(3) 0.099(4) 0.091(3) 0.004(3) 0.028(2) -0.008(3)
C19 0.112(4) 0.106(4) 0.168(5) -0.005(4) 0.068(4) 0.007(4)
C18 0.090(3) 0.095(4) 0.118(4) -0.010(3) 0.043(3) -0.013(3)
C20 0.146(4) 0.125(5) 0.171(6) 0.025(4) 0.084(4) 0.046(4)
C21 0.087(3) 0.148(5) 0.149(5) 0.007(5) 0.030(4) 0.029(4)
C22 0.078(3) 0.120(4) 0.083(3) 0.008(3) 0.020(3) 0.006(3)
C23 0.059(3) 0.109(4) 0.070(3) 0.003(3) 0.000(2) -0.006(3)
C24 0.064(3) 0.118(4) 0.082(3) -0.018(3) -0.006(3) -0.016(3)
C25 0.071(3) 0.089(3) 0.084(3) 0.022(3) 0.027(2) -0.002(3)
C26 0.105(3) 0.113(4) 0.075(3) 0.000(3) 0.031(3) -0.020(3)
C27 0.173(5) 0.117(5) 0.091(4) 0.008(3) 0.052(4) -0.035(4)
C28 0.184(5) 0.165(6) 0.127(5) 0.011(5) 0.083(4) -0.046(5)
C29 0.141(4) 0.149(6) 0.138(5) 0.015(4) 0.070(4) -0.056(4)
C30 0.086(3) 0.106(4) 0.103(4) 0.007(3) 0.031(3) -0.029(3)
C31 0.077(3) 0.085(3) 0.082(3) 0.013(3) 0.014(3) -0.015(3)
C32 0.094(3) 0.103(4) 0.074(3) -0.003(3) -0.001(3) -0.041(3)
C33 0.080(3) 0.078(3) 0.097(3) 0.002(3) 0.022(3) -0.005(3)
C34 0.101(4) 0.102(4) 0.095(4) 0.013(3) -0.004(3) -0.007(3)
C35 0.110(4) 0.154(6) 0.145(6) 0.011(5) -0.010(4) 0.040(4)
C36 0.115(4) 0.154(6) 0.186(7) -0.006(6) 0.006(5) 0.044(5)
C37 0.121(4) 0.118(5) 0.192(7) 0.006(5) 0.034(5) 0.040(4)
C38 0.090(3) 0.089(4) 0.139(5) -0.012(4) 0.027(3) -0.004(3)
C39 0.082(3) 0.075(3) 0.087(3) -0.003(3) 0.023(3) -0.007(3)
C40 0.114(4) 0.114(4) 0.061(3) -0.029(3) 0.014(3) -0.035(3)
C41 0.057(2) 0.103(4) 0.085(3) 0.027(3) 0.013(2) 0.002(3)
C42 0.102(4) 0.119(4) 0.099(4) 0.008(4) 0.024(3) 0.023(4)
C43 0.126(4) 0.131(5) 0.162(6) 0.027(5) 0.048(4) 0.030(4)
C44 0.116(4) 0.133(5) 0.225(8) 0.046(5) 0.054(5) 0.047(4)
C45 0.084(4) 0.166(5) 0.177(6) 0.058(5) 0.011(4) 0.027(4)
C46 0.059(3) 0.133(5) 0.121(4) 0.042(4) 0.020(3) -0.004(3)
C47 0.074(3) 0.118(4) 0.065(3) 0.017(3) -0.001(2) -0.021(3)
C48 0.085(3) 0.126(4) 0.072(3) 0.003(3) -0.021(3) -0.051(3)
C49 0.048(2) 0.080(3) 0.047(2) -0.003(2) 0.0057(19) 0.010(2)
C50 0.060(2) 0.157(5) 0.045(2) -0.006(3) 0.005(2) -0.016(3)
Cl1 0.1257(12) 0.352(3) 0.1002(12) -0.0098(16) 0.0206(10) -0.0858(16)
O4 0.192(5) 0.359(8) 0.157(5) -0.039(6) -0.021(4) -0.057(6)
O5 0.156(6) 0.345(11) 0.081(5) -0.007(7) 0.052(5) -0.012(8)
O6 0.177(7) 0.329(11) 0.101(6) 0.026(7) 0.012(6) -0.076(8)
O7 0.123(5) 0.312(10) 0.210(8) 0.031(8) 0.074(5) -0.095(7)
O5A 0.214(10) 0.403(13) 0.243(11) 0.016(12) -0.039(9) -0.042(12)
O6A 0.214(9) 0.427(13) 0.154(9) -0.035(10) 0.057(8) -0.107(10)
O7A 0.233(10) 0.371(13) 0.266(12) 0.005(12) 0.036(10) -0.079(11)
Cl2 0.1314(11) 0.2017(16) 0.1164(12) 0.0366(12) -0.0367(10) -0.0902(12)
O8 0.186(4) 0.290(6) 0.198(5) -0.035(5) -0.062(4) -0.094(5)
O9 0.266(9) 0.210(8) 0.217(9) 0.059(8) 0.035(8) -0.115(8)
O10 0.200(9) 0.297(10) 0.167(8) 0.112(8) 0.006(7) -0.017(9)
O11 0.147(7) 0.286(10) 0.227(10) 0.059(9) -0.003(7) -0.100(7)
O9A 0.168(8) 0.354(12) 0.242(10) 0.107(10) -0.081(8) -0.063(9)
O10A 0.213(9) 0.293(11) 0.208(9) 0.008(9) 0.006(8) -0.058(9)
O11A 0.185(6) 0.224(7) 0.180(7) 0.101(6) -0.046(6) -0.163(6)
O12 0.102(4) 0.296(8) 0.185(6) -0.081(6) -0.039(4) -0.037(5)
C51 0.204(10) 0.286(11) 0.278(12) -0.141(10) -0.004(10) -0.090(9)
C52 0.289(16) 0.427(19) 0.339(17) -0.156(16) 0.028(15) -0.005(17)
N15 0.189(14) 0.172(15) 0.254(19) 0.060(15) 0.110(14) 0.128(12)
C53 0.219(17) 0.175(17) 0.27(2) 0.014(17) 0.055(17) 0.090(16)
C54 0.26(2) 0.19(2) 0.27(3) -0.03(2) 0.01(2) 0.03(2)
O13 0.202(17) 0.42(2) 0.188(18) -0.03(2) 0.020(15) 0.06(2)
C55 0.160(17) 0.41(2) 0.163(18) 0.003(19) -0.010(16) 0.096(18)
C56 0.21(2) 0.43(3) 0.20(2) 0.01(3) -0.02(2) 0.06(3)
N16 0.245(14) 0.318(17) 0.162(11) -0.017(13) -0.028(11) 0.052(14)
C57 0.096(7) 0.274(13) 0.069(6) -0.044(8) -0.003(6) 0.032(9)
C58 0.226(13) 0.223(12) 0.133(10) -0.095(9) 0.046(10) -0.107(11)
OW1 0.136(3) 0.234(5) 0.224(6) -0.037(5) 0.023(4) -0.082(4)
OW2 0.270(9) 0.190(9) 0.248(9) -0.057(7) 0.000(8) -0.005(8)
OW3 0.254(13) 0.208(13) 0.290(17) -0.019(12) 0.012(12) 0.034(12)
OW4 0.33(3) 0.24(2) 0.34(3) 0.000 -0.11(2) 0.000
OW5 0.215(9) 0.200(9) 0.101(6) -0.039(6) -0.080(6) 0.002(8)
OW6 0.307(16) 0.227(13) 0.247(15) 0.019(12) 0.045(13) -0.014(13)
OW7 0.259(12) 0.225(12) 0.246(12) 0.003(9) 0.023(9) -0.009(9)

loop_
_atom_type_symbol
_atom_type_description
_atom_type_scat_dispersion_real
_atom_type_scat_dispersion_imag
_atom_type_scat_source
C C 0.0033 0.0016 'International Tables Vol C Tables 4.2.6.8 and 6.1.1.4'
H H 0.0000 0.0000 'International Tables Vol C Tables 4.2.6.8 and 6.1.1.4'
N N 0.0061 0.0033 'International Tables Vol C Tables 4.2.6.8 and 6.1.1.4'
O O 0.0106 0.0060 'International Tables Vol C Tables 4.2.6.8 and 6.1.1.4'
Fe Fe 0.3463 0.8444 'International Tables Vol C Tables 4.2.6.8 and 6.1.1.4'
Cl Cl 0.1484 0.1585 'International Tables Vol C Tables 4.2.6.8 and 6.1.1.4'

loop_
_geom_angle_atom_site_label_1
_geom_angle_atom_site_label_2
_geom_angle_atom_site_label_3
_geom_angle
_geom_angle_site_symmetry_1
_geom_angle_site_symmetry_3
_geom_angle_publ_flag
O3 Fe1 O1 99.97(12) . . ?
O3 Fe1 N11 93.20(13) . . ?
O1 Fe1 N11 102.44(13) . . ?
O3 Fe1 N13 95.55(13) . . ?
O1 Fe1 N13 105.31(13) . . ?
N11 Fe1 N13 148.90(14) . . ?
O3 Fe1 N9 174.43(12) . . ?
O1 Fe1 N9 85.58(12) . . ?
N11 Fe1 N9 85.95(14) . . ?
N13 Fe1 N9 82.49(13) . . ?
O3 Fe1 N14 95.74(12) . . ?
O1 Fe1 N14 164.17(13) . . ?
N11 Fe1 N14 74.58(14) . . ?
N13 Fe1 N14 74.88(14) . . ?
N9 Fe1 N14 78.72(13) . . ?
O3 Fe2 N1 104.60(12) . . ?
O3 Fe2 N3 105.35(13) . . ?
N1 Fe2 N3 88.43(14) . . ?
O3 Fe2 O2 98.38(12) . . ?
N1 Fe2 O2 156.80(12) . . ?
N3 Fe2 O2 88.57(13) . . ?
O3 Fe2 N5 107.35(14) . . ?
N1 Fe2 N5 84.62(13) . . ?
N3 Fe2 N5 147.27(14) . . ?
O2 Fe2 N5 85.53(12) . . ?
O3 Fe2 N7 177.24(13) . . ?
N1 Fe2 N7 78.16(13) . . ?
N3 Fe2 N7 74.56(14) . . ?
O2 Fe2 N7 78.86(12) . . ?
N5 Fe2 N7 72.72(14) . . ?
C49 O1 Fe1 132.9(3) . . ?
C49 O2 Fe2 131.2(3) . . ?
Fe2 O3 Fe1 131.55(15) . . ?
C7 N1 C1 105.2(3) . . ?
C7 N1 Fe2 117.7(3) . . ?
C1 N1 Fe2 135.9(3) . . ?
C6 N2 C7 109.0(4) . . ?
C15 N3 C9 107.2(4) . . ?
C15 N3 Fe2 116.4(3) . . ?
C9 N3 Fe2 136.3(3) . . ?
C15 N4 C14 110.4(4) . . ?
C23 N5 C17 106.4(4) . . ?
C23 N5 Fe2 118.0(3) . . ?
C17 N5 Fe2 135.5(3) . . ?
C22 N6 C23 107.6(4) . . ?
C16 N7 C24 112.9(4) . . ?
C16 N7 C8 111.7(4) . . ?
C24 N7 C8 112.8(4) . . ?
C16 N7 Fe2 104.4(3) . . ?
C24 N7 Fe2 106.9(3) . . ?
C8 N7 Fe2 107.4(3) . . ?
C30 N8 C31 108.8(4) . . ?
C31 N9 C25 105.6(4) . . ?
C31 N9 Fe1 112.8(3) . . ?
C25 N9 Fe1 140.7(3) . . ?
C39 N10 C38 109.9(5) . . ?
C39 N11 C33 106.6(4) . . ?
C39 N11 Fe1 114.1(3) . . ?
C33 N11 Fe1 139.1(3) . . ?
C46 N12 C47 107.4(4) . . ?
C47 N13 C41 107.5(4) . . ?
C47 N13 Fe1 115.5(3) . . ?
C41 N13 Fe1 136.5(3) . . ?
C40 N14 C32 113.8(4) . . ?
C40 N14 C48 114.2(4) . . ?
C32 N14 C48 109.8(4) . . ?
C40 N14 Fe1 105.2(3) . . ?
C32 N14 Fe1 108.7(3) . . ?
C48 N14 Fe1 104.5(3) . . ?
C2 C1 C6 119.7(4) . . ?
C2 C1 N1 131.0(4) . . ?
C6 C1 N1 109.3(4) . . ?
C1 C2 C3 118.8(5) . . ?
C4 C3 C2 119.7(5) . . ?
C5 C4 C3 123.0(5) . . ?
C4 C5 C6 116.5(5) . . ?
N2 C6 C5 133.2(4) . . ?
N2 C6 C1 104.4(4) . . ?
C5 C6 C1 122.2(5) . . ?
N1 C7 N2 112.0(4) . . ?
N1 C7 C8 123.3(4) . . ?
N2 C7 C8 124.7(4) . . ?
N7 C8 C7 112.3(4) . . ?
C14 C9 N3 109.2(4) . . ?
C14 C9 C10 118.8(4) . . ?
N3 C9 C10 132.0(5) . . ?
C11 C10 C9 117.6(5) . . ?
C12 C11 C10 123.1(5) . . ?
C11 C12 C13 119.8(6) . . ?
C14 C13 C12 116.8(6) . . ?
C9 C14 C13 123.8(5) . . ?
C9 C14 N4 103.7(4) . . ?
C13 C14 N4 132.4(6) . . ?
N4 C15 N3 109.4(4) . . ?
N4 C15 C16 129.2(5) . . ?
N3 C15 C16 121.2(4) . . ?
N7 C16 C15 108.8(4) . . ?
N5 C17 C18 131.7(4) . . ?
N5 C17 C22 106.4(4) . . ?
C18 C17 C22 121.8(5) . . ?
C18 C19 C20 118.1(6) . . ?
C19 C18 C17 119.0(5) . . ?
C21 C20 C19 125.8(6) . . ?
C20 C21 C22 113.9(5) . . ?
N6 C22 C21 131.1(5) . . ?
N6 C22 C17 107.8(5) . . ?
C21 C22 C17 121.1(5) . . ?
N5 C23 N6 111.8(5) . . ?
N5 C23 C24 121.9(4) . . ?
N6 C23 C24 126.3(4) . . ?
C23 C24 N7 107.4(4) . . ?
C30 C25 N9 108.7(4) . . ?
C30 C25 C26 120.9(5) . . ?
N9 C25 C26 130.4(4) . . ?
C27 C26 C25 119.2(5) . . ?
C26 C27 C28 118.4(6) . . ?
C29 C28 C27 123.3(6) . . ?
C28 C29 C30 117.5(6) . . ?
N8 C30 C25 105.7(4) . . ?
N8 C30 C29 133.5(5) . . ?
C25 C30 C29 120.4(5) . . ?
N9 C31 N8 111.1(4) . . ?
N9 C31 C32 125.3(4) . . ?
N8 C31 C32 123.5(4) . . ?
C31 C32 N14 113.8(4) . . ?
C38 C33 N11 108.4(4) . . ?
C38 C33 C34 120.0(5) . . ?
N11 C33 C34 131.6(5) . . ?
C35 C34 C33 118.0(6) . . ?
C36 C35 C34 119.1(7) . . ?
C35 C36 C37 126.1(7) . . ?
C38 C37 C36 114.4(7) . . ?
C37 C38 N10 133.4(6) . . ?
C37 C38 C33 122.3(6) . . ?
N10 C38 C33 104.2(5) . . ?
N10 C39 N11 110.9(4) . . ?
N10 C39 C40 127.1(5) . . ?
N11 C39 C40 122.0(4) . . ?
C39 C40 N14 106.6(4) . . ?
C42 C41 N13 131.5(4) . . ?
C42 C41 C46 123.0(5) . . ?
N13 C41 C46 105.5(4) . . ?
C41 C42 C43 117.4(5) . . ?
C42 C43 C44 120.0(7) . . ?
C45 C44 C43 123.0(7) . . ?
C44 C45 C46 117.9(6) . . ?
N12 C46 C41 107.8(5) . . ?
N12 C46 C45 133.5(5) . . ?
C41 C46 C45 118.7(6) . . ?
N13 C47 N12 111.8(5) . . ?
N13 C47 C48 121.6(4) . . ?
N12 C47 C48 126.5(4) . . ?
C47 C48 N14 107.3(4) . . ?
O2 C49 O1 125.0(4) . . ?
O2 C49 C50 119.0(4) . . ?
O1 C49 C50 116.0(4) . . ?
C50 C50 C49 117.3(5) 2 . ?
O6A Cl1 O4 116.8(5) . . ?
O6A Cl1 O7 127.6(7) . . ?
O4 Cl1 O7 115.6(5) . . ?
O6A Cl1 O6 55.6(7) . . ?
O4 Cl1 O6 107.8(5) . . ?
O7 Cl1 O6 106.1(6) . . ?
O6A Cl1 O7A 118.2(9) . . ?
O4 Cl1 O7A 101.1(6) . . ?
O7 Cl1 O7A 51.1(6) . . ?
O6 Cl1 O7A 149.5(6) . . ?
O6A Cl1 O5A 108.3(7) . . ?
O4 Cl1 O5A 110.4(6) . . ?
O7 Cl1 O5A 49.7(7) . . ?
O6 Cl1 O5A 60.5(7) . . ?
O7A Cl1 O5A 100.8(7) . . ?
O6A Cl1 O5 49.5(7) . . ?
O4 Cl1 O5 109.7(4) . . ?
O7 Cl1 O5 112.1(6) . . ?
O6 Cl1 O5 104.8(5) . . ?
O7A Cl1 O5 73.2(6) . . ?
O5A Cl1 O5 139.8(7) . . ?
O8 Cl2 O11A 110.0(5) . . ?
O8 Cl2 O9A 131.8(6) . . ?
O11A Cl2 O9A 105.3(6) . . ?
O8 Cl2 O10 111.4(5) . . ?
O11A Cl2 O10 137.2(6) . . ?
O9A Cl2 O10 51.5(6) . . ?
O8 Cl2 O11 105.9(5) . . ?
O11A Cl2 O11 62.5(6) . . ?
O9A Cl2 O11 63.6(6) . . ?
O10 Cl2 O11 114.8(7) . . ?
O8 Cl2 O9 104.9(6) . . ?
O11A Cl2 O9 46.7(6) . . ?
O9A Cl2 O9 123.2(7) . . ?
O10 Cl2 O9 110.7(7) . . ?
O11 Cl2 O9 108.6(7) . . ?
O8 Cl2 O10A 90.9(5) . . ?
O11A Cl2 O10A 115.5(7) . . ?
O9A Cl2 O10A 102.5(6) . . ?
O10 Cl2 O10A 53.7(7) . . ?
O11 Cl2 O10A 162.8(6) . . ?
O9 Cl2 O10A 69.3(8) . . ?
O12 C51 C52 114.4(10) . . ?
N15 C53 C54 163(4) . . ?
O13 C55 C56 115(2) . . ?
N16 C57 C58 158.4(16) . . ?

loop_
_geom_bond_atom_site_label_1
_geom_bond_atom_site_label_2
_geom_bond_distance
_geom_bond_site_symmetry_2
_geom_bond_publ_flag
Fe1 O3 1.791(3) . ?
Fe1 O1 1.982(3) . ?
Fe1 N11 2.094(4) . ?
Fe1 N13 2.104(3) . ?
Fe1 N9 2.159(4) . ?
Fe1 N14 2.288(4) . ?
Fe2 O3 1.753(3) . ?
Fe2 N1 2.078(3) . ?
Fe2 N3 2.081(4) . ?
Fe2 O2 2.083(3) . ?
Fe2 N5 2.110(3) . ?
Fe2 N7 2.353(4) . ?
O1 C49 1.242(5) . ?
O2 C49 1.227(5) . ?
N1 C7 1.290(5) . ?
N1 C1 1.393(5) . ?
N2 C6 1.345(6) . ?
N2 C7 1.346(5) . ?
N3 C15 1.318(6) . ?
N3 C9 1.369(5) . ?
N4 C15 1.299(6) . ?
N4 C14 1.384(6) . ?
N5 C23 1.315(5) . ?
N5 C17 1.366(6) . ?
N6 C22 1.302(7) . ?
N6 C23 1.353(6) . ?
N7 C16 1.455(6) . ?
N7 C24 1.489(6) . ?
N7 C8 1.495(6) . ?
N8 C30 1.327(7) . ?
N8 C31 1.346(6) . ?
N9 C31 1.298(6) . ?
N9 C25 1.382(6) . ?
N10 C39 1.306(6) . ?
N10 C38 1.382(7) . ?
N11 C39 1.319(6) . ?
N11 C33 1.386(6) . ?
N12 C46 1.324(7) . ?
N12 C47 1.356(6) . ?
N13 C47 1.278(5) . ?
N13 C41 1.396(6) . ?
N14 C40 1.465(6) . ?
N14 C32 1.471(6) . ?
N14 C48 1.481(6) . ?
C1 C2 1.366(6) . ?
C1 C6 1.391(6) . ?
C2 C3 1.396(7) . ?
C3 C4 1.371(8) . ?
C4 C5 1.361(8) . ?
C5 C6 1.384(7) . ?
C7 C8 1.496(6) . ?
C9 C14 1.357(7) . ?
C9 C10 1.399(6) . ?
C10 C11 1.391(7) . ?
C11 C12 1.324(9) . ?
C12 C13 1.421(9) . ?
C13 C14 1.364(8) . ?
C15 C16 1.457(6) . ?
C17 C18 1.378(7) . ?
C17 C22 1.425(6) . ?
C19 C18 1.325(8) . ?
C19 C20 1.451(8) . ?
C20 C21 1.355(9) . ?
C21 C22 1.388(8) . ?
C23 C24 1.425(7) . ?
C25 C30 1.379(7) . ?
C25 C26 1.393(7) . ?
C26 C27 1.364(7) . ?
C27 C28 1.405(9) . ?
C28 C29 1.354(9) . ?
C29 C30 1.386(8) . ?
C31 C32 1.455(6) . ?
C33 C38 1.385(7) . ?
C33 C34 1.410(7) . ?
C34 C35 1.362(8) . ?
C35 C36 1.349(10) . ?
C36 C37 1.377(10) . ?
C37 C38 1.370(8) . ?
C39 C40 1.453(7) . ?
C41 C42 1.346(7) . ?
C41 C46 1.403(7) . ?
C42 C43 1.367(8) . ?
C43 C44 1.425(9) . ?
C44 C45 1.301(10) . ?
C45 C46 1.416(8) . ?
C47 C48 1.430(7) . ?
C49 C50 1.499(5) . ?
C50 C50 1.383(7) 2 ?
Cl1 O6A 1.357(7) . ?
Cl1 O4 1.384(5) . ?
Cl1 O7 1.390(6) . ?
Cl1 O6 1.398(7) . ?
Cl1 O7A 1.402(8) . ?
Cl1 O5A 1.403(7) . ?
Cl1 O5 1.409(7) . ?
Cl2 O8 1.349(5) . ?
Cl2 O11A 1.351(6) . ?
Cl2 O9A 1.352(7) . ?
Cl2 O10 1.352(7) . ?
Cl2 O11 1.371(7) . ?
Cl2 O9 1.377(6) . ?
Cl2 O10A 1.394(7) . ?
O12 C51 1.381(11) . ?
C51 C52 1.490(13) . ?
N15 C53 1.19(2) . ?
C53 C54 1.48(3) . ?
O13 C55 1.417(17) . ?
C55 C56 1.511(19) . ?
N16 C57 1.313(16) . ?
C57 C58 1.384(16) . ?
